data_7249168
loop_
_publ_author_name
'Wang, Zhongjie'
'He, Yu'
'Wang, Fang'
'Wang, Yan'
'Luo, Hui'
'Wu, Jianglong'
'Yang, Jinhui'

_publ_section_title
;
 Green and efficient synthesis of dibenzyl cyanamides and ureas with
 cyanamide as a block.
;
_journal_issue 33
_journal_name_full 'RSC advances'
_journal_page_first 23693
_journal_page_last 23698
_journal_paper_doi 10.1039/d4ra04286g
_journal_volume 14
_journal_year 2024
_chemical_formula_sum 'C15 H12 Br2 N2'
_chemical_formula_weight 380.09
_space_group_crystal_system orthorhombic
_space_group_IT_number 62
_space_group_name_Hall '-P 2ac 2n'
_space_group_name_H-M_alt 'P n m a'
_atom_sites_solution_hydrogens geom
_audit_creation_method SHELXL-2014/7
_audit_update_record
;
2024-01-10 deposited with the CCDC.	2024-07-16 downloaded from the CCDC.
;
_cell_angle_alpha 90
_cell_angle_beta 90
_cell_angle_gamma 90
_cell_formula_units_Z 4
_cell_length_a 11.438(12)
_cell_length_b 25.58(3)
_cell_length_c 4.893(5)
_cell_measurement_reflns_used 2917
_cell_measurement_temperature 296(2)
_cell_measurement_theta_max 24.15
_cell_measurement_theta_min 3.19
_cell_volume 1432(3)
_computing_structure_refinement 'SHELXL-2014/7 (Sheldrick, 2014)'
_diffrn_ambient_temperature 296(2)
_diffrn_measured_fraction_theta_full 0.989
_diffrn_measured_fraction_theta_max 0.989
_diffrn_measurement_device_type ccd
_diffrn_radiation_type MoK\a
_diffrn_radiation_wavelength 0.71073
_diffrn_reflns_av_R_equivalents 0.0595
_diffrn_reflns_av_unetI/netI 0.0390
_diffrn_reflns_Laue_measured_fraction_full 0.989
_diffrn_reflns_Laue_measured_fraction_max 0.989
_diffrn_reflns_limit_h_max 11
_diffrn_reflns_limit_h_min -13
_diffrn_reflns_limit_k_max 30
_diffrn_reflns_limit_k_min -29
_diffrn_reflns_limit_l_max 5
_diffrn_reflns_limit_l_min -5
_diffrn_reflns_number 10532
_diffrn_reflns_point_group_measured_fraction_full 0.989
_diffrn_reflns_point_group_measured_fraction_max 0.989
_diffrn_reflns_theta_full 24.883
_diffrn_reflns_theta_max 24.883
_diffrn_reflns_theta_min 3.185
_exptl_absorpt_coefficient_mu 5.649
_exptl_absorpt_correction_type multi-scan
_exptl_absorpt_process_details sadabs
_exptl_crystal_colour colorless
_exptl_crystal_density_diffrn 1.763
_exptl_crystal_description block
_exptl_crystal_F_000 744
_exptl_crystal_size_max 0.120
_exptl_crystal_size_mid 0.100
_exptl_crystal_size_min 0.080
_exptl_transmission_factor_max 0.864
_exptl_transmission_factor_min 0.864
_refine_diff_density_max 0.414
_refine_diff_density_min -0.336
_refine_diff_density_rms 0.067
_refine_ls_extinction_method none
_refine_ls_goodness_of_fit_ref 1.068
_refine_ls_hydrogen_treatment constr
_refine_ls_matrix_type full
_refine_ls_number_parameters 91
_refine_ls_number_reflns 1261
_refine_ls_number_restraints 0
_refine_ls_restrained_S_all 1.068
_refine_ls_R_factor_all 0.0547
_refine_ls_R_factor_gt 0.0298
_refine_ls_shift/su_max 0.001
_refine_ls_shift/su_mean 0.000
_refine_ls_structure_factor_coef Fsqd
_refine_ls_weighting_details 'w=1/[\s^2^(Fo^2^)+(0.0241P)^2^+0.5337P] where P=(Fo^2^+2Fc^2^)/3'
_refine_ls_weighting_scheme calc
_refine_ls_wR_factor_gt 0.0569
_refine_ls_wR_factor_ref 0.0626
_reflns_Friedel_coverage 0.000
_reflns_number_gt 893
_reflns_number_total 1261
_reflns_threshold_expression 'I > 2\s(I)'
_cod_data_source_file d4ra04286g2.cif
_cod_data_source_block 1_a
_cod_database_code 7249168
_shelx_shelxl_version_number 2014/7
_shelx_space_group_comment
;
The symmetry employed for this shelxl refinement is uniquely defined
by the following loop, which should always be used as a source of
symmetry information in preference to the above space-group names.
They are only intended as comments.
;
_shelx_estimated_absorpt_t_min 0.550
_shelx_estimated_absorpt_t_max 0.661

loop_
_space_group_symop_operation_xyz
'x, y, z'
'-x+1/2, -y, z+1/2'
'-x, y+1/2, -z'
'x+1/2, -y+1/2, -z+1/2'
'-x, -y, -z'
'x-1/2, y, -z-1/2'
'x, -y-1/2, z'
'-x-1/2, y-1/2, z-1/2'

loop_
_atom_site_label
_atom_site_type_symbol
_atom_site_fract_x
_atom_site_fract_y
_atom_site_fract_z
_atom_site_U_iso_or_equiv
_atom_site_adp_type
_atom_site_occupancy
_atom_site_site_symmetry_order
_atom_site_calc_flag
_atom_site_refinement_flags_posn
_atom_site_refinement_flags_adp
_atom_site_refinement_flags_occupancy
_atom_site_disorder_assembly
_atom_site_disorder_group
Br1 Br 0.66347(3) 0.46498(2) 0.94414(8) 0.05657(18) Uani 1 1 d . . . . .
C1 C 0.3691(4) 0.2500 0.4358(10) 0.0409(11) Uani 1 2 d S T P . .
C2 C 0.4843(3) 0.30026(12) 0.1181(6) 0.0494(9) Uani 1 1 d . . . . .
H2A H 0.4158 0.3132 0.0230 0.059 Uiso 1 1 calc R U . . .
H2B H 0.5455 0.2946 -0.0160 0.059 Uiso 1 1 calc R U . . .
C3 C 0.5244(3) 0.34039(12) 0.3230(6) 0.0418(8) Uani 1 1 d . . . . .
C4 C 0.4587(3) 0.38436(13) 0.3843(7) 0.0481(9) Uani 1 1 d . . . . .
H4 H 0.3869 0.3891 0.2985 0.058 Uiso 1 1 calc R U . . .
C5 C 0.4968(3) 0.42129(13) 0.5688(7) 0.0519(9) Uani 1 1 d . . . . .
H5 H 0.4513 0.4504 0.6084 0.062 Uiso 1 1 calc R U . . .
C6 C 0.6046(3) 0.41423(12) 0.6945(6) 0.0401(8) Uani 1 1 d . . . . .
C7 C 0.6717(3) 0.37035(13) 0.6403(7) 0.0494(9) Uani 1 1 d . . . . .
H7 H 0.7432 0.3655 0.7269 0.059 Uiso 1 1 calc R U . . .
C8 C 0.6303(3) 0.33402(14) 0.4552(7) 0.0493(9) Uani 1 1 d . . . . .
H8 H 0.6749 0.3044 0.4184 0.059 Uiso 1 1 calc R U . . .
N1 N 0.4556(3) 0.2500 0.2535(7) 0.0435(9) Uani 1 2 d S T P . .
N2 N 0.2966(4) 0.2500 0.5969(9) 0.0626(12) Uani 1 2 d S T P . .

loop_
_atom_site_aniso_label
_atom_site_aniso_U_11
_atom_site_aniso_U_22
_atom_site_aniso_U_33
_atom_site_aniso_U_23
_atom_site_aniso_U_13
_atom_site_aniso_U_12
Br1 0.0591(3) 0.0529(3) 0.0577(3) -0.00966(18) 0.00584(18) -0.01076(18)
C1 0.045(3) 0.042(3) 0.035(3) 0.000 -0.005(3) 0.000
C2 0.061(2) 0.047(2) 0.040(2) 0.0068(16) 0.0004(17) -0.0078(18)
C3 0.0417(19) 0.045(2) 0.0389(18) 0.0097(17) -0.0002(16) -0.0074(16)
C4 0.0409(19) 0.052(2) 0.052(2) 0.0048(18) -0.0046(17) -0.0003(17)
C5 0.045(2) 0.039(2) 0.072(2) 0.0009(18) 0.0060(19) 0.0055(16)
C6 0.0409(19) 0.043(2) 0.0360(18) -0.0003(15) 0.0053(16) -0.0091(16)
C7 0.0416(19) 0.055(2) 0.052(2) -0.0026(18) -0.0081(18) 0.0012(18)
C8 0.050(2) 0.047(2) 0.052(2) -0.0044(18) 0.0041(18) 0.0078(17)
N1 0.050(2) 0.041(2) 0.040(2) 0.000 0.0082(19) 0.000
N2 0.061(3) 0.066(3) 0.061(3) 0.000 0.019(2) 0.000

loop_
_atom_type_symbol
_atom_type_description
_atom_type_scat_dispersion_real
_atom_type_scat_dispersion_imag
_atom_type_scat_source
C C 0.0033 0.0016 'International Tables Vol C Tables 4.2.6.8 and 6.1.1.4'
H H 0.0000 0.0000 'International Tables Vol C Tables 4.2.6.8 and 6.1.1.4'
N N 0.0061 0.0033 'International Tables Vol C Tables 4.2.6.8 and 6.1.1.4'
Br Br -0.2901 2.4595 'International Tables Vol C Tables 4.2.6.8 and 6.1.1.4'

loop_
_geom_angle_atom_site_label_1
_geom_angle_atom_site_label_2
_geom_angle_atom_site_label_3
_geom_angle
_geom_angle_site_symmetry_1
_geom_angle_site_symmetry_3
_geom_angle_publ_flag
N2 C1 N1 178.5(5) . . ?
N1 C2 C3 111.1(3) . . ?
N1 C2 H2A 109.4 . . ?
C3 C2 H2A 109.4 . . ?
N1 C2 H2B 109.4 . . ?
C3 C2 H2B 109.4 . . ?
H2A C2 H2B 108.0 . . ?
C8 C3 C4 118.0(3) . . ?
C8 C3 C2 119.8(3) . . ?
C4 C3 C2 122.2(3) . . ?
C5 C4 C3 121.8(3) . . ?
C5 C4 H4 119.1 . . ?
C3 C4 H4 119.1 . . ?
C4 C5 C6 118.8(3) . . ?
C4 C5 H5 120.6 . . ?
C6 C5 H5 120.6 . . ?
C7 C6 C5 120.8(3) . . ?
C7 C6 Br1 118.6(2) . . ?
C5 C6 Br1 120.6(2) . . ?
C8 C7 C6 118.7(3) . . ?
C8 C7 H7 120.6 . . ?
C6 C7 H7 120.6 . . ?
C7 C8 C3 121.9(3) . . ?
C7 C8 H8 119.1 . . ?
C3 C8 H8 119.1 . . ?
C1 N1 C2 117.6(2) . . ?
C1 N1 C2 117.6(2) . 7_565 ?
C2 N1 C2 120.2(4) . 7_565 ?

loop_
_geom_bond_atom_site_label_1
_geom_bond_atom_site_label_2
_geom_bond_distance
_geom_bond_site_symmetry_2
_geom_bond_publ_flag
Br1 C6 1.905(3) . ?
C1 N2 1.144(6) . ?
C1 N1 1.332(6) . ?
C2 N1 1.483(4) . ?
C2 C3 1.506(4) . ?
C2 H2A 0.9700 . ?
C2 H2B 0.9700 . ?
C3 C8 1.383(4) . ?
C3 C4 1.385(4) . ?
C4 C5 1.378(5) . ?
C4 H4 0.9300 . ?
C5 C6 1.389(4) . ?
C5 H5 0.9300 . ?
C6 C7 1.385(4) . ?
C7 C8 1.382(5) . ?
C7 H7 0.9300 . ?
C8 H8 0.9300 . ?
N1 C2 1.483(4) 7_565 ?

loop_
_geom_torsion_atom_site_label_1
_geom_torsion_atom_site_label_2
_geom_torsion_atom_site_label_3
_geom_torsion_atom_site_label_4
_geom_torsion
_geom_torsion_site_symmetry_1
_geom_torsion_site_symmetry_2
_geom_torsion_site_symmetry_3
_geom_torsion_site_symmetry_4
_geom_torsion_publ_flag
N1 C2 C3 C8 68.5(4) . . . . ?
N1 C2 C3 C4 -112.0(3) . . . . ?
C8 C3 C4 C5 0.6(5) . . . . ?
C2 C3 C4 C5 -179.0(3) . . . . ?
C3 C4 C5 C6 0.5(5) . . . . ?
C4 C5 C6 C7 -1.3(5) . . . . ?
C4 C5 C6 Br1 178.4(2) . . . . ?
C5 C6 C7 C8 1.0(5) . . . . ?
Br1 C6 C7 C8 -178.7(2) . . . . ?
C6 C7 C8 C3 0.2(5) . . . . ?
C4 C3 C8 C7 -1.0(5) . . . . ?
C2 C3 C8 C7 178.6(3) . . . . ?
C3 C2 N1 C1 62.1(4) . . . . ?
C3 C2 N1 C2 -142.5(3) . . . 7_565 ?
